data_4000888
loop_
_publ_author_name
'Ramasamy, Karthik'
'Malik, Mohammad A.'
'Raftery, James'
'Tuna, Floriana'
'O&#x2019;Brien, Paul'

_publ_contact_author
; 
    
;
_publ_section_title
;
 Selective Deposition of Cobalt Sulfide Nanostructured Thin Films from
 Single-Source Precursors
;
_journal_issue 17
_journal_name_full 'Chemistry of Materials'
_journal_page_first 4919
_journal_paper_doi 10.1021/cm1010345
_journal_volume 22
_journal_year 2010
_chemical_formula_sum 'C28 H56 Co N6 O2 S2'
_chemical_formula_weight 631.84
_chemical_name_systematic
; 
 ? 
;
_space_group_IT_number 15
_symmetry_cell_setting monoclinic
_symmetry_space_group_name_Hall '-C 2yc'
_symmetry_space_group_name_H-M 'C 1 2/c 1'
_atom_sites_solution_hydrogens geom
_atom_sites_solution_primary direct
_atom_sites_solution_secondary difmap
_audit_creation_method SHELXL-97
_cell_angle_alpha 90.00
_cell_angle_beta 91.433(6)
_cell_angle_gamma 90.00
_cell_formula_units_Z 8
_cell_length_a 14.435(5)
_cell_length_b 18.350(6)
_cell_length_c 25.972(8)
_cell_measurement_reflns_used 968
_cell_measurement_temperature 100(2)
_cell_measurement_theta_max 24.92
_cell_measurement_theta_min 2.36
_cell_volume 6877(4)
_computing_cell_refinement 'Bruker SMART'
_computing_data_collection 'Bruker SMART'
_computing_data_reduction 'Bruker SAINT'
_computing_molecular_graphics 'Bruker SHELXTL'
_computing_publication_material 'Bruker SHELXTL'
_computing_structure_refinement 'SHELXL-97 (Sheldrick, 1997)'
_computing_structure_solution 'SHELXS-97 (Sheldrick, 1990)'
_diffrn_ambient_temperature 100(2)
_diffrn_measured_fraction_theta_full 1.000
_diffrn_measured_fraction_theta_max 1.000
_diffrn_measurement_device_type 'CCD area detector'
_diffrn_measurement_method 'phi and omega scans'
_diffrn_radiation_monochromator graphite
_diffrn_radiation_source 'fine-focus sealed tube'
_diffrn_radiation_type MoK\a
_diffrn_radiation_wavelength 0.71073
_diffrn_reflns_av_R_equivalents 0.1603
_diffrn_reflns_av_sigmaI/netI 0.1171
_diffrn_reflns_limit_h_max 15
_diffrn_reflns_limit_h_min -15
_diffrn_reflns_limit_k_max 19
_diffrn_reflns_limit_k_min -19
_diffrn_reflns_limit_l_max 26
_diffrn_reflns_limit_l_min -27
_diffrn_reflns_number 18076
_diffrn_reflns_theta_full 21.97
_diffrn_reflns_theta_max 21.97
_diffrn_reflns_theta_min 1.80
_exptl_absorpt_coefficient_mu 0.653
_exptl_absorpt_correction_type none
_exptl_crystal_colour blue
_exptl_crystal_density_diffrn 1.220
_exptl_crystal_density_method 'not measured'
_exptl_crystal_description rod
_exptl_crystal_F_000 2728
_exptl_crystal_size_max 0.60
_exptl_crystal_size_mid 0.15
_exptl_crystal_size_min 0.15
_refine_diff_density_max 0.768
_refine_diff_density_min -0.551
_refine_diff_density_rms 0.089
_refine_ls_extinction_method none
_refine_ls_goodness_of_fit_ref 1.206
_refine_ls_hydrogen_treatment constr
_refine_ls_matrix_type full
_refine_ls_number_parameters 532
_refine_ls_number_reflns 4202
_refine_ls_number_restraints 755
_refine_ls_restrained_S_all 1.525
_refine_ls_R_factor_all 0.1424
_refine_ls_R_factor_gt 0.1052
_refine_ls_shift/su_max 0.000
_refine_ls_shift/su_mean 0.000
_refine_ls_structure_factor_coef Fsqd
_refine_ls_weighting_details 'calc w=1/[\s^2^(Fo^2^)+(0.0219P)^2^+96.3111P] where P=(Fo^2^+2Fc^2^)/3'
_refine_ls_weighting_scheme calc
_refine_ls_wR_factor_gt 0.2104
_refine_ls_wR_factor_ref 0.2261
_reflns_number_gt 2968
_reflns_number_total 4202
_reflns_threshold_expression >2sigma(I)
_cod_data_source_file cm1010345_si_002.cif
_cod_data_source_block s3105m
_cod_depositor_comments
;
The following automatic conversions were performed:

'_symmetry_cell_setting' value 'Monoclinic' changed to 'monoclinic'
according to /home/saulius/struct/CIF-dictionaries/cif_core.dic
dictionary named 'cif_core.dic' version 2.4.2 from 2011-04-26.

Automatic conversion script
Id: cif_fix_values 1715 2011-07-08 13:25:40Z adriana 
;
_cod_original_sg_symbol_H-M C2/c
_cod_database_code 4000888

loop_
_symmetry_equiv_pos_as_xyz
'x, y, z'
'-x, y, -z+1/2'
'x+1/2, y+1/2, z'
'-x+1/2, y+1/2, -z+1/2'
'-x, -y, -z'
'x, -y, z-1/2'
'-x+1/2, -y+1/2, -z'
'x+1/2, -y+1/2, z-1/2'

loop_
_atom_site_label
_atom_site_type_symbol
_atom_site_fract_x
_atom_site_fract_y
_atom_site_fract_z
_atom_site_U_iso_or_equiv
_atom_site_adp_type
_atom_site_occupancy
_atom_site_symmetry_multiplicity
_atom_site_calc_flag
_atom_site_refinement_flags
_atom_site_disorder_assembly
_atom_site_disorder_group
Co1 Co 0.24008(10) 0.29637(11) 0.67819(6) 0.0380(6) Uani 1 1 d . . .
S1 S 0.29403(19) 0.2842(2) 0.59792(11) 0.0439(10) Uani 1 1 d D A .
O1 O 0.1118(5) 0.3064(5) 0.6585(3) 0.034(2) Uani 1 1 d D A .
N1 N 0.2387(6) 0.3861(7) 0.5302(4) 0.051(2) Uani 1 1 d DU A .
N2 N 0.1183(6) 0.3322(7) 0.5708(4) 0.052(2) Uani 1 1 d DU A .
N3 N -0.0130(6) 0.2869(8) 0.6078(4) 0.060(2) Uani 1 1 d DU A .
C1 C 0.2100(7) 0.3369(8) 0.5656(5) 0.050(2) Uani 1 1 d DU . .
C2 C 0.3374(7) 0.3941(9) 0.5153(5) 0.058(3) Uani 1 1 d DU . .
H2 H 0.3737 0.3574 0.5344 0.070 Uiso 1 1 calc R A .
C3 C 0.3720(9) 0.4693(10) 0.5327(6) 0.070(4) Uani 1 1 d U A .
H3A H 0.3388 0.5064 0.5138 0.105 Uiso 1 1 calc R . .
H3B H 0.4370 0.4735 0.5263 0.105 Uiso 1 1 calc R . .
H3C H 0.3619 0.4752 0.5689 0.105 Uiso 1 1 calc R . .
C4 C 0.3496(9) 0.3805(10) 0.4592(5) 0.062(3) Uani 1 1 d U A .
H4A H 0.3206 0.3352 0.4497 0.093 Uiso 1 1 calc R . .
H4B H 0.4144 0.3782 0.4521 0.093 Uiso 1 1 calc R . .
H4C H 0.3215 0.4195 0.4397 0.093 Uiso 1 1 calc R . .
C5 C 0.1684(8) 0.4315(7) 0.5050(5) 0.051(2) Uani 1 1 d DU . .
H5 H 0.2061 0.4628 0.4832 0.061 Uiso 1 1 calc R A .
C6 C 0.1053(8) 0.3952(7) 0.4658(4) 0.042(3) Uani 1 1 d DU A .
H6A H 0.1406 0.3627 0.4450 0.063 Uiso 1 1 calc R . .
H6B H 0.0763 0.4316 0.4443 0.063 Uiso 1 1 calc R . .
H6C H 0.0585 0.3681 0.4832 0.063 Uiso 1 1 calc R . .
C7 C 0.1214(9) 0.4871(8) 0.5389(5) 0.060(3) Uani 1 1 d DU A .
H7A H 0.1675 0.5135 0.5585 0.090 Uiso 1 1 calc R . .
H7B H 0.0809 0.4624 0.5619 0.090 Uiso 1 1 calc R . .
H7C H 0.0861 0.5203 0.5177 0.090 Uiso 1 1 calc R . .
C8 C 0.0796(7) 0.3121(9) 0.6114(4) 0.053(2) Uani 1 1 d DU . .
C9 C -0.0597(9) 0.2822(11) 0.5560(5) 0.075(3) Uani 1 1 d DU . .
H9 H -0.0119 0.2867 0.5301 0.090 Uiso 1 1 calc R A .
C10 C -0.1237(11) 0.3444(12) 0.5492(7) 0.098(4) Uani 1 1 d U A .
H10A H -0.1748 0.3389 0.5718 0.147 Uiso 1 1 calc R . .
H10B H -0.1464 0.3459 0.5142 0.147 Uiso 1 1 calc R . .
H10C H -0.0915 0.3889 0.5573 0.147 Uiso 1 1 calc R . .
C11 C -0.1071(10) 0.2083(12) 0.5483(6) 0.088(4) Uani 1 1 d U A .
H11A H -0.0639 0.1701 0.5567 0.133 Uiso 1 1 calc R . .
H11B H -0.1276 0.2035 0.5130 0.133 Uiso 1 1 calc R . .
H11C H -0.1594 0.2050 0.5703 0.133 Uiso 1 1 calc R . .
C12 C -0.0708(8) 0.2780(9) 0.6535(5) 0.058(3) Uani 1 1 d DU . .
H12 H -0.1341 0.2705 0.6401 0.070 Uiso 1 1 calc R A .
C13 C -0.0749(10) 0.3442(10) 0.6868(6) 0.075(4) Uani 1 1 d U A .
H13A H -0.0145 0.3540 0.7015 0.112 Uiso 1 1 calc R . .
H13B H -0.1178 0.3362 0.7138 0.112 Uiso 1 1 calc R . .
H13C H -0.0950 0.3852 0.6664 0.112 Uiso 1 1 calc R . .
C14 C -0.0465(9) 0.2096(9) 0.6832(5) 0.062(3) Uani 1 1 d U A .
H14A H -0.0510 0.1683 0.6606 0.094 Uiso 1 1 calc R . .
H14B H -0.0888 0.2036 0.7109 0.094 Uiso 1 1 calc R . .
H14C H 0.0156 0.2134 0.6971 0.094 Uiso 1 1 calc R . .
N4 N 0.391(2) 0.2976(9) 0.8291(10) 0.0247(18) Uani 0.528(6) 1 d PDU A 1
N6 N 0.2557(11) 0.4970(8) 0.7550(6) 0.026(3) Uani 0.528(6) 1 d PDU A 1
S2 S 0.2891(4) 0.2502(3) 0.7499(2) 0.0264(17) Uani 0.528(6) 1 d PD A 1
C15 C 0.3324(13) 0.3196(8) 0.7894(7) 0.023(2) Uani 0.528(6) 1 d PDU A 1
N5 N 0.3172(10) 0.3914(8) 0.7871(6) 0.022(3) Uani 0.528(6) 1 d PDU A 1
C22 C 0.2813(13) 0.4223(8) 0.7472(6) 0.022(3) Uani 0.528(6) 1 d PDU A 1
O2 O 0.2669(9) 0.4037(7) 0.7005(5) 0.025(4) Uani 0.528(6) 1 d PD A 1
C16 C 0.4157(12) 0.2207(10) 0.8391(7) 0.025(2) Uani 0.528(6) 1 d PDU A 1
H16 H 0.3717 0.1911 0.8188 0.030 Uiso 0.528(6) 1 calc PR A 1
C17 C 0.5114(13) 0.2019(14) 0.8209(8) 0.028(4) Uani 0.528(6) 1 d PDU A 1
H17A H 0.5132 0.2078 0.7842 0.041 Uiso 0.528(6) 1 calc PR A 1
H17B H 0.5256 0.1523 0.8298 0.041 Uiso 0.528(6) 1 calc PR A 1
H17C H 0.5561 0.2337 0.8372 0.041 Uiso 0.528(6) 1 calc PR A 1
C18 C 0.4012(16) 0.2019(16) 0.8955(8) 0.030(4) Uani 0.528(6) 1 d PDU A 1
H18A H 0.4425 0.2305 0.9169 0.045 Uiso 0.528(6) 1 calc PR A 1
H18B H 0.4136 0.1511 0.9010 0.045 Uiso 0.528(6) 1 calc PR A 1
H18C H 0.3383 0.2124 0.9041 0.045 Uiso 0.528(6) 1 calc PR A 1
C19 C 0.4440(14) 0.3523(11) 0.8609(7) 0.027(2) Uani 0.528(6) 1 d PDU A 1
H19 H 0.4915 0.3237 0.8794 0.032 Uiso 0.528(6) 1 calc PR A 1
C20 C 0.393(2) 0.391(2) 0.9026(12) 0.031(4) Uani 0.528(6) 1 d PDU A 1
H20A H 0.3577 0.4306 0.8877 0.046 Uiso 0.528(6) 1 calc PR A 1
H20B H 0.4374 0.4107 0.9274 0.046 Uiso 0.528(6) 1 calc PR A 1
H20C H 0.3528 0.3580 0.9193 0.046 Uiso 0.528(6) 1 calc PR A 1
C21 C 0.4985(18) 0.4054(14) 0.8280(11) 0.030(4) Uani 0.528(6) 1 d PDU A 1
H21A H 0.5307 0.3788 0.8021 0.045 Uiso 0.528(6) 1 calc PR A 1
H21B H 0.5425 0.4313 0.8494 0.045 Uiso 0.528(6) 1 calc PR A 1
H21C H 0.4566 0.4394 0.8117 0.045 Uiso 0.528(6) 1 calc PR A 1
C23 C 0.2700(14) 0.5394(12) 0.8051(8) 0.031(3) Uani 0.528(6) 1 d PDU A 1
H23 H 0.2922 0.5024 0.8297 0.037 Uiso 0.528(6) 1 calc PR A 1
C24 C 0.3487(16) 0.5919(13) 0.8027(12) 0.034(5) Uani 0.528(6) 1 d PDU A 1
H24A H 0.3366 0.6266 0.7757 0.050 Uiso 0.528(6) 1 calc PR A 1
H24B H 0.4048 0.5659 0.7958 0.050 Uiso 0.528(6) 1 calc PR A 1
H24C H 0.3554 0.6170 0.8350 0.050 Uiso 0.528(6) 1 calc PR A 1
C25 C 0.1805(15) 0.5649(15) 0.8271(11) 0.036(5) Uani 0.528(6) 1 d PDU A 1
H25A H 0.1610 0.6090 0.8102 0.054 Uiso 0.528(6) 1 calc PR A 1
H25B H 0.1893 0.5739 0.8633 0.054 Uiso 0.528(6) 1 calc PR A 1
H25C H 0.1339 0.5281 0.8219 0.054 Uiso 0.528(6) 1 calc PR A 1
C26 C 0.2130(13) 0.5475(12) 0.7139(7) 0.029(3) Uani 0.528(6) 1 d PDU A 1
H26 H 0.2025 0.5960 0.7285 0.035 Uiso 0.528(6) 1 calc PR A 1
C27 C 0.2793(15) 0.5530(14) 0.6695(9) 0.030(5) Uani 0.528(6) 1 d PDU A 1
H27A H 0.2811 0.5072 0.6517 0.045 Uiso 0.528(6) 1 calc PR A 1
H27B H 0.3402 0.5647 0.6827 0.045 Uiso 0.528(6) 1 calc PR A 1
H27C H 0.2585 0.5904 0.6461 0.045 Uiso 0.528(6) 1 calc PR A 1
C28 C 0.1204(16) 0.5145(16) 0.6949(12) 0.033(5) Uani 0.528(6) 1 d PDU A 1
H28A H 0.0872 0.4964 0.7238 0.050 Uiso 0.528(6) 1 calc PR A 1
H28B H 0.1322 0.4752 0.6716 0.050 Uiso 0.528(6) 1 calc PR A 1
H28C H 0.0842 0.5513 0.6775 0.050 Uiso 0.528(6) 1 calc PR A 1
N4B N 0.389(3) 0.2918(10) 0.8353(11) 0.0245(18) Uani 0.472(6) 1 d PDU A 2
N6B N 0.2751(12) 0.0924(8) 0.7552(6) 0.025(3) Uani 0.472(6) 1 d PDU A 2
S2B S 0.3054(4) 0.3394(3) 0.7493(2) 0.0253(18) Uani 0.472(6) 1 d PD A 2
C15B C 0.3388(14) 0.2706(9) 0.7920(7) 0.023(2) Uani 0.472(6) 1 d PDU A 2
N5B N 0.3200(11) 0.1999(9) 0.7902(6) 0.024(3) Uani 0.472(6) 1 d PDU A 2
C22B C 0.2827(15) 0.1708(9) 0.7503(7) 0.024(3) Uani 0.472(6) 1 d PDU A 2
O2B O 0.2546(10) 0.1878(8) 0.7057(5) 0.027(4) Uani 0.472(6) 1 d PD A 2
C16B C 0.4091(14) 0.3708(11) 0.8448(9) 0.027(2) Uani 0.472(6) 1 d PDU A 2
H16B H 0.3711 0.3998 0.8206 0.032 Uiso 0.472(6) 1 calc PR A 2
C17B C 0.5099(16) 0.3865(17) 0.8353(13) 0.029(4) Uani 0.472(6) 1 d PDU A 2
H17D H 0.5480 0.3571 0.8579 0.044 Uiso 0.472(6) 1 calc PR A 2
H17E H 0.5224 0.4371 0.8419 0.044 Uiso 0.472(6) 1 calc PR A 2
H17F H 0.5234 0.3754 0.8002 0.044 Uiso 0.472(6) 1 calc PR A 2
C18B C 0.377(3) 0.386(2) 0.8988(12) 0.030(4) Uani 0.472(6) 1 d PDU A 2
H18D H 0.3121 0.3759 0.9006 0.044 Uiso 0.472(6) 1 calc PR A 2
H18E H 0.3891 0.4356 0.9075 0.044 Uiso 0.472(6) 1 calc PR A 2
H18F H 0.4105 0.3545 0.9226 0.044 Uiso 0.472(6) 1 calc PR A 2
C19B C 0.4334(13) 0.2375(11) 0.8707(8) 0.025(2) Uani 0.472(6) 1 d PDU A 2
H19B H 0.4727 0.2666 0.8942 0.029 Uiso 0.472(6) 1 calc PR A 2
C20B C 0.3657(16) 0.1994(17) 0.9056(10) 0.031(4) Uani 0.472(6) 1 d PDU A 2
H20D H 0.3341 0.2350 0.9258 0.046 Uiso 0.472(6) 1 calc PR A 2
H20E H 0.3989 0.1665 0.9281 0.046 Uiso 0.472(6) 1 calc PR A 2
H20F H 0.3213 0.1726 0.8850 0.046 Uiso 0.472(6) 1 calc PR A 2
C21B C 0.5006(16) 0.1862(13) 0.8443(9) 0.025(4) Uani 0.472(6) 1 d PDU A 2
H21D H 0.4662 0.1499 0.8253 0.037 Uiso 0.472(6) 1 calc PR A 2
H21E H 0.5396 0.1628 0.8699 0.037 Uiso 0.472(6) 1 calc PR A 2
H21F H 0.5382 0.2135 0.8213 0.037 Uiso 0.472(6) 1 calc PR A 2
C23B C 0.3046(15) 0.0462(13) 0.8027(8) 0.026(3) Uani 0.472(6) 1 d PDU A 2
H23B H 0.3303 0.0818 0.8272 0.032 Uiso 0.472(6) 1 calc PR A 2
C24B C 0.2224(17) 0.0149(16) 0.8293(11) 0.033(5) Uani 0.472(6) 1 d PDU A 2
H24D H 0.2433 -0.0131 0.8586 0.049 Uiso 0.472(6) 1 calc PR A 2
H24E H 0.1882 -0.0161 0.8059 0.049 Uiso 0.472(6) 1 calc PR A 2
H24F H 0.1831 0.0537 0.8405 0.049 Uiso 0.472(6) 1 calc PR A 2
C25B C 0.3843(19) -0.0044(18) 0.7925(13) 0.031(6) Uani 0.472(6) 1 d PDU A 2
H25D H 0.4316 0.0216 0.7748 0.046 Uiso 0.472(6) 1 calc PR A 2
H25E H 0.3628 -0.0444 0.7716 0.046 Uiso 0.472(6) 1 calc PR A 2
H25F H 0.4093 -0.0226 0.8246 0.046 Uiso 0.472(6) 1 calc PR A 2
C26B C 0.2353(14) 0.0380(14) 0.7144(8) 0.027(3) Uani 0.472(6) 1 d PDU A 2
H26B H 0.2355 -0.0114 0.7287 0.032 Uiso 0.472(6) 1 calc PR A 2
C27B C 0.1361(15) 0.0619(15) 0.7020(13) 0.027(5) Uani 0.472(6) 1 d PDU A 2
H27D H 0.1367 0.1066 0.6828 0.041 Uiso 0.472(6) 1 calc PR A 2
H27E H 0.1038 0.0691 0.7334 0.041 Uiso 0.472(6) 1 calc PR A 2
H27F H 0.1052 0.0249 0.6818 0.041 Uiso 0.472(6) 1 calc PR A 2
C28B C 0.2951(17) 0.0405(16) 0.6667(10) 0.028(5) Uani 0.472(6) 1 d PDU A 2
H28D H 0.2812 -0.0009 0.6452 0.041 Uiso 0.472(6) 1 calc PR A 2
H28E H 0.3594 0.0394 0.6771 0.041 Uiso 0.472(6) 1 calc PR A 2
H28F H 0.2823 0.0844 0.6478 0.041 Uiso 0.472(6) 1 calc PR A 2

loop_
_atom_site_aniso_label
_atom_site_aniso_U_11
_atom_site_aniso_U_22
_atom_site_aniso_U_33
_atom_site_aniso_U_23
_atom_site_aniso_U_13
_atom_site_aniso_U_12
Co1 0.0156(8) 0.0695(14) 0.0286(9) -0.0074(10) -0.0039(6) -0.0085(9)
S1 0.0178(16) 0.084(3) 0.0304(17) 0.0072(18) -0.0013(13) 0.0139(17)
O1 0.015(4) 0.046(6) 0.040(5) 0.010(4) -0.001(3) 0.006(4)
N1 0.017(3) 0.093(5) 0.043(4) 0.023(4) -0.005(3) 0.004(3)
N2 0.018(3) 0.101(6) 0.035(4) 0.025(4) -0.003(3) 0.008(4)
N3 0.020(3) 0.116(6) 0.045(4) 0.028(4) -0.002(3) 0.004(4)
C1 0.017(4) 0.096(6) 0.036(5) 0.022(4) -0.004(3) 0.005(4)
C2 0.020(4) 0.102(6) 0.052(5) 0.026(5) -0.002(4) 0.000(4)
C3 0.027(6) 0.122(9) 0.061(8) 0.011(7) -0.008(6) -0.013(6)
C4 0.029(6) 0.099(10) 0.058(6) 0.018(7) 0.008(5) -0.003(7)
C5 0.024(4) 0.083(6) 0.046(5) 0.019(4) -0.009(4) 0.004(4)
C6 0.023(6) 0.063(8) 0.039(6) 0.018(5) -0.007(4) 0.012(6)
C7 0.039(7) 0.083(9) 0.059(8) 0.000(6) -0.015(6) 0.003(6)
C8 0.017(4) 0.105(6) 0.037(4) 0.026(5) -0.002(3) 0.010(4)
C9 0.029(5) 0.142(7) 0.054(5) 0.031(6) -0.009(4) -0.002(5)
C10 0.043(8) 0.161(10) 0.089(9) 0.059(9) -0.021(7) 0.005(7)
C11 0.037(7) 0.161(9) 0.067(8) 0.006(9) -0.007(6) -0.012(7)
C12 0.023(4) 0.101(7) 0.052(5) 0.024(5) 0.005(4) 0.002(5)
C13 0.040(7) 0.098(8) 0.088(8) 0.013(7) 0.023(7) 0.009(7)
C14 0.036(7) 0.092(8) 0.060(7) 0.023(6) 0.001(6) -0.003(7)
N4 0.019(3) 0.024(3) 0.031(4) -0.003(3) -0.008(3) 0.002(3)
N6 0.023(5) 0.021(5) 0.035(5) -0.007(5) -0.001(4) -0.001(4)
S2 0.025(3) 0.021(4) 0.033(3) -0.003(3) -0.012(3) -0.002(2)
C15 0.017(4) 0.022(4) 0.029(4) -0.002(4) -0.005(3) -0.001(4)
N5 0.018(5) 0.020(5) 0.028(5) -0.002(5) -0.002(4) -0.004(5)
C22 0.017(6) 0.018(5) 0.029(6) -0.002(5) -0.002(5) -0.006(5)
O2 0.021(8) 0.013(8) 0.040(9) 0.004(7) -0.006(6) 0.009(6)
C16 0.019(4) 0.025(4) 0.031(5) -0.004(4) -0.008(4) 0.003(4)
C17 0.020(6) 0.027(8) 0.036(9) -0.003(8) -0.004(7) 0.003(6)
C18 0.023(8) 0.032(7) 0.034(6) 0.001(6) -0.004(6) 0.003(8)
C19 0.021(4) 0.025(4) 0.034(4) -0.003(4) -0.011(4) 0.002(4)
C20 0.027(8) 0.027(7) 0.036(7) -0.008(5) -0.015(6) 0.002(7)
C21 0.023(7) 0.026(8) 0.039(7) 0.003(7) -0.015(6) 0.002(6)
C23 0.030(7) 0.027(6) 0.036(6) -0.010(6) 0.003(6) 0.000(5)
C24 0.041(10) 0.025(11) 0.035(10) -0.018(9) 0.004(9) -0.006(8)
C25 0.040(9) 0.026(12) 0.042(11) 0.000(9) 0.011(9) 0.011(9)
C26 0.025(7) 0.022(6) 0.041(7) -0.007(6) -0.001(5) 0.002(6)
C27 0.027(9) 0.024(11) 0.038(9) -0.001(9) -0.006(7) -0.006(10)
C28 0.020(8) 0.023(12) 0.055(12) 0.004(10) -0.004(7) 0.007(8)
N4B 0.018(3) 0.024(3) 0.031(4) -0.003(3) -0.008(3) 0.003(3)
N6B 0.025(6) 0.022(5) 0.028(6) 0.006(5) -0.006(5) 0.004(5)
S2B 0.031(4) 0.015(4) 0.029(4) 0.003(3) -0.009(3) 0.001(3)
C15B 0.017(4) 0.023(4) 0.029(4) -0.001(4) -0.005(4) 0.003(4)
N5B 0.018(5) 0.024(5) 0.029(5) 0.000(5) -0.003(5) -0.001(5)
C22B 0.021(6) 0.023(5) 0.028(6) 0.005(5) -0.005(5) 0.002(5)
O2B 0.023(9) 0.019(11) 0.039(10) 0.019(8) -0.004(7) -0.003(7)
C16B 0.021(4) 0.025(4) 0.033(4) -0.003(4) -0.011(4) 0.003(4)
C17B 0.024(6) 0.025(8) 0.038(8) 0.003(7) -0.014(6) -0.001(6)
C18B 0.027(8) 0.027(7) 0.034(6) -0.008(6) -0.016(6) 0.004(8)
C19B 0.019(4) 0.024(4) 0.030(5) -0.003(4) -0.007(4) 0.002(4)
C20B 0.026(9) 0.033(8) 0.032(8) -0.001(6) -0.001(6) 0.002(8)
C21B 0.019(7) 0.025(7) 0.030(9) 0.000(7) -0.007(6) 0.004(5)
C23B 0.027(7) 0.023(7) 0.029(7) 0.010(6) -0.003(6) 0.005(6)
C24B 0.034(10) 0.030(12) 0.034(10) 0.008(9) 0.000(8) -0.006(10)
C25B 0.033(10) 0.021(12) 0.038(12) -0.003(10) -0.006(9) 0.010(8)
C26B 0.029(7) 0.022(6) 0.029(7) 0.008(6) -0.006(6) 0.000(6)
C27B 0.031(8) 0.014(11) 0.036(11) 0.006(11) -0.010(7) 0.001(9)
C28B 0.030(10) 0.024(12) 0.029(8) 0.006(9) -0.005(8) -0.015(10)

loop_
_atom_type_symbol
_atom_type_description
_atom_type_scat_dispersion_real
_atom_type_scat_dispersion_imag
_atom_type_scat_source
C C 0.0033 0.0016 'International Tables Vol C Tables 4.2.6.8 and 6.1.1.4'
H H 0.0000 0.0000 'International Tables Vol C Tables 4.2.6.8 and 6.1.1.4'
N N 0.0061 0.0033 'International Tables Vol C Tables 4.2.6.8 and 6.1.1.4'
O O 0.0106 0.0060 'International Tables Vol C Tables 4.2.6.8 and 6.1.1.4'
S S 0.1246 0.1234 'International Tables Vol C Tables 4.2.6.8 and 6.1.1.4'
Co Co 0.3494 0.9721 'International Tables Vol C Tables 4.2.6.8 and 6.1.1.4'

loop_
_geom_angle_atom_site_label_1
_geom_angle_atom_site_label_2
_geom_angle_atom_site_label_3
_geom_angle
O1 Co1 O2 98.9(4)
O1 Co1 O2B 105.5(5)
O2 Co1 O2B 140.9(5)
O1 Co1 S2 124.3(3)
O2 Co1 S2 94.4(4)
O2B Co1 S2 46.5(4)
O1 Co1 S2B 125.5(3)
O2 Co1 S2B 49.9(4)
O2B Co1 S2B 91.0(4)
S2 Co1 S2B 44.7(2)
O1 Co1 S1 96.7(2)
O2 Co1 S1 106.5(4)
O2B Co1 S1 100.6(4)
S2 Co1 S1 130.40(19)
S2B Co1 S1 131.4(2)
C1 S1 Co1 97.9(4)
C8 O1 Co1 125.3(7)
C1 N1 C5 117.6(9)
C1 N1 C2 123.2(10)
C5 N1 C2 119.1(10)
C8 N2 C1 124.2(10)
C8 N3 C12 122.3(10)
C8 N3 C9 118.9(10)
C12 N3 C9 117.8(10)
N2 C1 N1 115.4(9)
N2 C1 S1 126.4(9)
N1 C1 S1 118.1(8)
N1 C2 C4 111.8(11)
N1 C2 C3 108.6(12)
C4 C2 C3 113.1(12)
N1 C2 H2 107.7
C4 C2 H2 107.7
C3 C2 H2 107.7
C2 C3 H3A 109.5
C2 C3 H3B 109.5
H3A C3 H3B 109.5
C2 C3 H3C 109.5
H3A C3 H3C 109.5
H3B C3 H3C 109.5
C2 C4 H4A 109.5
C2 C4 H4B 109.5
H4A C4 H4B 109.5
C2 C4 H4C 109.5
H4A C4 H4C 109.5
H4B C4 H4C 109.5
N1 C5 C6 117.0(11)
N1 C5 C7 116.1(10)
C6 C5 C7 114.7(9)
N1 C5 H5 101.8
C6 C5 H5 101.8
C7 C5 H5 101.8
C5 C6 H6A 109.5
C5 C6 H6B 109.5
H6A C6 H6B 109.5
C5 C6 H6C 109.5
H6A C6 H6C 109.5
H6B C6 H6C 109.5
C5 C7 H7A 109.5
C5 C7 H7B 109.5
H7A C7 H7B 109.5
C5 C7 H7C 109.5
H7A C7 H7C 109.5
H7B C7 H7C 109.5
N2 C8 O1 130.9(10)
N2 C8 N3 118.5(10)
O1 C8 N3 110.5(9)
C10 C9 N3 109.3(15)
C10 C9 C11 113.2(13)
N3 C9 C11 111.1(13)
C10 C9 H9 107.7
N3 C9 H9 107.7
C11 C9 H9 107.7
C9 C10 H10A 109.5
C9 C10 H10B 109.5
H10A C10 H10B 109.5
C9 C10 H10C 109.5
H10A C10 H10C 109.5
H10B C10 H10C 109.5
C9 C11 H11A 109.5
C9 C11 H11B 109.5
H11A C11 H11B 109.5
C9 C11 H11C 109.5
H11A C11 H11C 109.5
H11B C11 H11C 109.5
N3 C12 C13 113.9(13)
N3 C12 C14 112.0(12)
C13 C12 C14 113.2(12)
N3 C12 H12 105.6
C13 C12 H12 105.6
C14 C12 H12 105.6
C12 C13 H13A 109.5
C12 C13 H13B 109.5
H13A C13 H13B 109.5
C12 C13 H13C 109.5
H13A C13 H13C 109.5
H13B C13 H13C 109.5
C12 C14 H14A 109.5
C12 C14 H14B 109.5
H14A C14 H14B 109.5
C12 C14 H14C 109.5
H14A C14 H14C 109.5
H14B C14 H14C 109.5
C15 N4 C16 123.3(15)
C15 N4 C19 120.8(16)
C16 N4 C19 115.4(17)
C22 N6 C23 125.3(14)
C22 N6 C26 125.5(14)
C23 N6 C26 109.2(16)
C15 S2 Co1 109.1(6)
N5 C15 N4 114.7(14)
N5 C15 S2 129.6(12)
N4 C15 S2 115.6(12)
C22 N5 C15 122.5(15)
O2 C22 N5 134.9(15)
O2 C22 N6 110.7(13)
N5 C22 N6 114.2(14)
C22 O2 Co1 122.8(11)
N4 C16 C17 112(2)
N4 C16 C18 110.4(19)
C17 C16 C18 113.4(15)
N4 C16 H16 106.8
C17 C16 H16 106.8
C18 C16 H16 106.8
C16 C17 H17A 109.5
C16 C17 H17B 109.5
H17A C17 H17B 109.5
C16 C17 H17C 109.5
H17A C17 H17C 109.5
H17B C17 H17C 109.5
C16 C18 H18A 109.5
C16 C18 H18B 109.5
H18A C18 H18B 109.5
C16 C18 H18C 109.5
H18A C18 H18C 109.5
H18B C18 H18C 109.5
N4 C19 C20 118(2)
N4 C19 C21 112(2)
C20 C19 C21 111.4(19)
N4 C19 H19 104.5
C20 C19 H19 104.5
C21 C19 H19 104.5
C19 C20 H20A 109.5
C19 C20 H20B 109.5
H20A C20 H20B 109.5
C19 C20 H20C 109.5
H20A C20 H20C 109.5
H20B C20 H20C 109.5
C19 C21 H21A 109.5
C19 C21 H21B 109.5
H21A C21 H21B 109.5
C19 C21 H21C 109.5
H21A C21 H21C 109.5
H21B C21 H21C 109.5
C24 C23 C25 118.6(18)
C24 C23 N6 112.4(18)
C25 C23 N6 112.6(18)
C24 C23 H23 103.7
C25 C23 H23 103.7
N6 C23 H23 103.7
C23 C24 H24A 109.5
C23 C24 H24B 109.5
H24A C24 H24B 109.5
C23 C24 H24C 109.5
H24A C24 H24C 109.5
H24B C24 H24C 109.5
C23 C25 H25A 109.5
C23 C25 H25B 109.5
H25A C25 H25B 109.5
C23 C25 H25C 109.5
H25A C25 H25C 109.5
H25B C25 H25C 109.5
C27 C26 N6 108.6(17)
C27 C26 C28 110.0(17)
N6 C26 C28 108.4(18)
C27 C26 H26 109.9
N6 C26 H26 109.9
C28 C26 H26 109.9
C26 C27 H27A 109.5
C26 C27 H27B 109.5
H27A C27 H27B 109.5
C26 C27 H27C 109.5
H27A C27 H27C 109.5
H27B C27 H27C 109.5
C26 C28 H28A 109.5
C26 C28 H28B 109.5
H28A C28 H28B 109.5
C26 C28 H28C 109.5
H28A C28 H28C 109.5
H28B C28 H28C 109.5
C15B N4B C19B 121.6(17)
C15B N4B C16B 120.1(16)
C19B N4B C16B 118.0(18)
C22B N6B C23B 126.4(15)
C22B N6B C26B 127.3(15)
C23B N6B C26B 106.3(16)
C15B S2B Co1 112.4(6)
N5B C15B N4B 114.0(15)
N5B C15B S2B 129.4(13)
N4B C15B S2B 116.6(13)
C22B N5B C15B 121.4(16)
O2B C22B N5B 140.1(17)
O2B C22B N6B 107.6(14)
N5B C22B N6B 112.1(15)
C22B O2B Co1 124.7(12)
N4B C16B C17B 110(2)
N4B C16B C18B 105(3)
C17B C16B C18B 116(2)
N4B C16B H16B 108.6
C17B C16B H16B 108.6
C18B C16B H16B 108.6
C16B C17B H17D 109.5
C16B C17B H17E 109.5
H17D C17B H17E 109.5
C16B C17B H17F 109.5
H17D C17B H17F 109.5
H17E C17B H17F 109.5
C16B C18B H18D 109.5
C16B C18B H18E 109.5
H18D C18B H18E 109.5
C16B C18B H18F 109.5
H18D C18B H18F 109.5
H18E C18B H18F 109.5
N4B C19B C20B 114(2)
N4B C19B C21B 114(2)
C20B C19B C21B 114.2(17)
N4B C19B H19B 104.6
C20B C19B H19B 104.6
C21B C19B H19B 104.6
C19B C20B H20D 109.5
C19B C20B H20E 109.5
H20D C20B H20E 109.5
C19B C20B H20F 109.5
H20D C20B H20F 109.5
H20E C20B H20F 109.5
C19B C21B H21D 109.5
C19B C21B H21E 109.5
H21D C21B H21E 109.5
C19B C21B H21F 109.5
H21D C21B H21F 109.5
H21E C21B H21F 109.5
C24B C23B C25B 117(2)
C24B C23B N6B 111.8(19)
C25B C23B N6B 113(2)
C24B C23B H23B 104.3
C25B C23B H23B 104.3
N6B C23B H23B 104.3
C23B C24B H24D 109.5
C23B C24B H24E 109.5
H24D C24B H24E 109.5
C23B C24B H24F 109.5
H24D C24B H24F 109.5
H24E C24B H24F 109.5
C23B C25B H25D 109.5
C23B C25B H25E 109.5
H25D C25B H25E 109.5
C23B C25B H25F 109.5
H25D C25B H25F 109.5
H25E C25B H25F 109.5
C27B C26B C28B 111.5(18)
C27B C26B N6B 106.8(19)
C28B C26B N6B 109.1(19)
C27B C26B H26B 109.8
C28B C26B H26B 109.8
N6B C26B H26B 109.8
C26B C27B H27D 109.5
C26B C27B H27E 109.5
H27D C27B H27E 109.5
C26B C27B H27F 109.5
H27D C27B H27F 109.5
H27E C27B H27F 109.5
C26B C28B H28D 109.5
C26B C28B H28E 109.5
H28D C28B H28E 109.5
C26B C28B H28F 109.5
H28D C28B H28F 109.5
H28E C28B H28F 109.5

loop_
_geom_bond_atom_site_label_1
_geom_bond_atom_site_label_2
_geom_bond_distance
Co1 O1 1.918(7)
Co1 O2 2.086(13)
Co1 O2B 2.125(14)
Co1 S2 2.149(6)
Co1 S2B 2.199(6)
Co1 S1 2.254(3)
S1 C1 1.749(11)
O1 C8 1.300(12)
N1 C1 1.362(13)
N1 C5 1.455(12)
N1 C2 1.493(12)
N2 C8 1.261(13)
N2 C1 1.336(13)
N3 C8 1.415(13)
N3 C12 1.478(13)
N3 C9 1.492(13)
C2 C4 1.494(19)
C2 C3 1.53(2)
C2 H2 0.9800
C3 H3A 0.9600
C3 H3B 0.9600
C3 H3C 0.9600
C4 H4A 0.9600
C4 H4B 0.9600
C4 H4C 0.9600
C5 C6 1.504(14)
C5 C7 1.518(14)
C5 H5 0.9800
C6 H6A 0.9600
C6 H6B 0.9600
C6 H6C 0.9600
C7 H7A 0.9600
C7 H7B 0.9600
C7 H7C 0.9600
C9 C10 1.48(2)
C9 C11 1.53(3)
C9 H9 0.9800
C10 H10A 0.9600
C10 H10B 0.9600
C10 H10C 0.9600
C11 H11A 0.9600
C11 H11B 0.9600
C11 H11C 0.9600
C12 C13 1.49(2)
C12 C14 1.51(2)
C12 H12 0.9800
C13 H13A 0.9600
C13 H13B 0.9600
C13 H13C 0.9600
C14 H14A 0.9600
C14 H14B 0.9600
C14 H14C 0.9600
N4 C15 1.382(17)
N4 C16 1.475(17)
N4 C19 1.494(16)
N6 C22 1.435(16)
N6 C23 1.524(16)
N6 C26 1.533(17)
S2 C15 1.742(15)
C15 N5 1.338(17)
N5 C22 1.277(17)
C22 O2 1.274(17)
C16 C17 1.511(17)
C16 C18 1.523(18)
C16 H16 0.9800
C17 H17A 0.9600
C17 H17B 0.9600
C17 H17C 0.9600
C18 H18A 0.9600
C18 H18B 0.9600
C18 H18C 0.9600
C19 C20 1.503(19)
C19 C21 1.528(19)
C19 H19 0.9800
C20 H20A 0.9600
C20 H20B 0.9600
C20 H20C 0.9600
C21 H21A 0.9600
C21 H21B 0.9600
C21 H21C 0.9600
C23 C24 1.492(18)
C23 C25 1.501(18)
C23 H23 0.9800
C24 H24A 0.9600
C24 H24B 0.9600
C24 H24C 0.9600
C25 H25A 0.9600
C25 H25B 0.9600
C25 H25C 0.9600
C26 C27 1.520(18)
C26 C28 1.537(18)
C26 H26 0.9800
C27 H27A 0.9600
C27 H27B 0.9600
C27 H27C 0.9600
C28 H28A 0.9600
C28 H28B 0.9600
C28 H28C 0.9600
N4B C15B 1.381(17)
N4B C19B 1.489(16)
N4B C16B 1.497(17)
N6B C22B 1.449(17)
N6B C23B 1.548(17)
N6B C26B 1.555(17)
S2B C15B 1.739(15)
C15B N5B 1.327(18)
N5B C22B 1.272(18)
C22B O2B 1.256(17)
C16B C17B 1.509(19)
C16B C18B 1.513(19)
C16B H16B 0.9800
C17B H17D 0.9600
C17B H17E 0.9600
C17B H17F 0.9600
C18B H18D 0.9600
C18B H18E 0.9600
C18B H18F 0.9600
C19B C20B 1.520(16)
C19B C21B 1.526(15)
C19B H19B 0.9800
C20B H20D 0.9600
C20B H20E 0.9600
C20B H20F 0.9600
C21B H21D 0.9600
C21B H21E 0.9600
C21B H21F 0.9600
C23B C24B 1.504(18)
C23B C25B 1.507(18)
C23B H23B 0.9800
C24B H24D 0.9600
C24B H24E 0.9600
C24B H24F 0.9600
C25B H25D 0.9600
C25B H25E 0.9600
C25B H25F 0.9600
C26B C27B 1.525(18)
C26B C28B 1.528(18)
C26B H26B 0.9800
C27B H27D 0.9600
C27B H27E 0.9600
C27B H27F 0.9600
C28B H28D 0.9600
C28B H28E 0.9600
C28B H28F 0.9600

loop_
_geom_torsion_atom_site_label_1
_geom_torsion_atom_site_label_2
_geom_torsion_atom_site_label_3
_geom_torsion_atom_site_label_4
_geom_torsion
O1 Co1 S1 C1 30.1(6)
O2 Co1 S1 C1 -71.2(6)
O2B Co1 S1 C1 137.3(6)
S2 Co1 S1 C1 177.8(5)
S2B Co1 S1 C1 -121.8(5)
O2 Co1 O1 C8 101.0(11)
O2B Co1 O1 C8 -109.9(11)
S2 Co1 O1 C8 -157.3(10)
S2B Co1 O1 C8 147.5(10)
S1 Co1 O1 C8 -6.8(11)
C8 N2 C1 N1 -153.3(15)
C8 N2 C1 S1 29(2)
C5 N1 C1 N2 5(2)
C2 N1 C1 N2 -174.0(13)
C5 N1 C1 S1 -177.7(10)
C2 N1 C1 S1 3.8(19)
Co1 S1 C1 N2 -47.9(14)
Co1 S1 C1 N1 134.6(11)
C1 N1 C2 C4 120.3(15)
C5 N1 C2 C4 -58.2(18)
C1 N1 C2 C3 -114.3(15)
C5 N1 C2 C3 67.2(15)
C1 N1 C5 C6 -72.6(16)
C2 N1 C5 C6 106.0(14)
C1 N1 C5 C7 68.0(17)
C2 N1 C5 C7 -113.5(14)
C1 N2 C8 O1 16(3)
C1 N2 C8 N3 -159.8(14)
Co1 O1 C8 N2 -22(2)
Co1 O1 C8 N3 154.2(9)
C12 N3 C8 N2 -165.9(14)
C9 N3 C8 N2 2(2)
C12 N3 C8 O1 17(2)
C9 N3 C8 O1 -174.3(13)
C8 N3 C9 C10 -102.7(16)
C12 N3 C9 C10 66.2(19)
C8 N3 C9 C11 131.6(15)
C12 N3 C9 C11 -59.4(18)
C8 N3 C12 C13 52.5(18)
C9 N3 C12 C13 -116.0(15)
C8 N3 C12 C14 -77.6(18)
C9 N3 C12 C14 113.9(15)
O1 Co1 S2 C15 -107.4(8)
O2 Co1 S2 C15 -3.4(8)
O2B Co1 S2 C15 174.4(10)
S2B Co1 S2 C15 0.7(7)
S1 Co1 S2 C15 112.7(8)
C16 N4 C15 N5 179(3)
C19 N4 C15 N5 -9(4)
C16 N4 C15 S2 -1(4)
C19 N4 C15 S2 171(2)
Co1 S2 C15 N5 19(2)
Co1 S2 C15 N4 -161(2)
N4 C15 N5 C22 165(2)
S2 C15 N5 C22 -15(3)
C15 N5 C22 O2 -15(4)
C15 N5 C22 N6 169.8(17)
C23 N6 C22 O2 -175.2(16)
C26 N6 C22 O2 2(3)
C23 N6 C22 N5 1(3)
C26 N6 C22 N5 178.9(17)
N5 C22 O2 Co1 31(3)
N6 C22 O2 Co1 -153.2(11)
O1 Co1 O2 C22 109.6(14)
O2B Co1 O2 C22 -18.7(18)
S2 Co1 O2 C22 -16.2(14)
S2B Co1 O2 C22 -19.9(12)
S1 Co1 O2 C22 -150.7(13)
C15 N4 C16 C17 103(3)
C19 N4 C16 C17 -70(3)
C15 N4 C16 C18 -129(3)
C19 N4 C16 C18 58(3)
C15 N4 C19 C20 79(4)
C16 N4 C19 C20 -108(3)
C15 N4 C19 C21 -53(4)
C16 N4 C19 C21 120(3)
C22 N6 C23 C24 105(2)
C26 N6 C23 C24 -73(2)
C22 N6 C23 C25 -118(2)
C26 N6 C23 C25 64(2)
C22 N6 C26 C27 -59(2)
C23 N6 C26 C27 119.0(18)
C22 N6 C26 C28 61(3)
C23 N6 C26 C28 -121.6(19)
O1 Co1 S2B C15B 110.9(9)
O2 Co1 S2B C15B -179.7(10)
O2B Co1 S2B C15B 1.1(10)
S2 Co1 S2B C15B 5.6(8)
S1 Co1 S2B C15B -104.1(9)
C19B N4B C15B N5B 11(5)
C16B N4B C15B N5B -175(3)
C19B N4B C15B S2B -171(2)
C16B N4B C15B S2B 3(5)
Co1 S2B C15B N5B -9(2)
Co1 S2B C15B N4B 173(2)
N4B C15B N5B C22B -172(3)
S2B C15B N5B C22B 10(3)
C15B N5B C22B O2B 1(4)
C15B N5B C22B N6B 175.5(19)
C23B N6B C22B O2B 177.8(18)
C26B N6B C22B O2B -3(3)
C23B N6B C22B N5B 2(3)
C26B N6B C22B N5B -178.7(19)
N5B C22B O2B Co1 -11(4)
N6B C22B O2B Co1 175.1(12)
O1 Co1 O2B C22B -120.8(16)
O2 Co1 O2B C22B 6(2)
S2 Co1 O2B C22B 2.2(15)
S2B Co1 O2B C22B 6.6(17)
S1 Co1 O2B C22B 139.2(16)
C15B N4B C16B C17B -107(4)
C19B N4B C16B C17B 67(4)
C15B N4B C16B C18B 127(4)
C19B N4B C16B C18B -59(4)
C15B N4B C19B C20B -76(4)
C16B N4B C19B C20B 110(3)
C15B N4B C19B C21B 57(4)
C16B N4B C19B C21B -117(3)
C22B N6B C23B C24B 111(3)
C26B N6B C23B C24B -69(2)
C22B N6B C23B C25B -114(3)
C26B N6B C23B C25B 66(3)
C22B N6B C26B C27B -58(3)
C23B N6B C26B C27B 121.8(19)
C22B N6B C26B C28B 63(3)
C23B N6B C26B C28B -118(2)
